data_7201912
loop_
_publ_author_name
'Burrows, Andrew D.'
'Mahon, Mary F.'
'Wong, Claudia T. F.'

_publ_section_title
;
 Complexes as metalloligands in network formation: synthesis and
 characterisation of a mixed-metal coordination network containing
 palladium and zinc
;
_journal_issue 5
_journal_name_full CrystEngComm
_journal_page_first 487
_journal_paper_doi 10.1039/b718961c
_journal_volume 10
_journal_year 2008
_chemical_formula_sum 'C65 H94 Cl4 N4 O29.25 Pd2 Zn4'
_chemical_formula_weight 2015.52
_chemical_name_systematic
;
?
;
_space_group_IT_number 19
_symmetry_cell_setting orthorhombic
_symmetry_space_group_name_Hall 'P 2ac 2ab'
_symmetry_space_group_name_H-M 'P 21 21 21'
_atom_sites_solution_hydrogens geom
_atom_sites_solution_primary direct
_atom_sites_solution_secondary difmap
_audit_creation_method SHELXL-97
_cell_angle_alpha 90.00
_cell_angle_beta 90.00
_cell_angle_gamma 90.00
_cell_formula_units_Z 4
_cell_length_a 13.5100(1)
_cell_length_b 27.3700(2)
_cell_length_c 27.9910(3)
_cell_measurement_reflns_used 346299
_cell_measurement_temperature 150(2)
_cell_measurement_theta_max 27.485
_cell_measurement_theta_min 2.910
_cell_volume 10350.20(15)
_computing_cell_refinement 'HKL Scalepack (Otwinowski & Minor 1997)'
_computing_data_reduction 'Denzo & Scalepack (Otwinowski & Minor, 1997)'
_computing_molecular_graphics 'ORTEX (P.McArdle, 1995)'
_computing_publication_material 'SHELXL-97/2 (Sheldrick,1997)'
_computing_structure_refinement 'SHELXL-97 (Sheldrick, 1997)'
_computing_structure_solution 'SHELXS-97 (Sheldrick, 1990)'
_diffrn_ambient_temperature 150(2)
_diffrn_measured_fraction_theta_full 0.970
_diffrn_measured_fraction_theta_max 0.970
_diffrn_measurement_device_type KappaCCD
_diffrn_measurement_method KappaCCD
_diffrn_radiation_monochromator graphite
_diffrn_radiation_source 'fine-focus sealed tube'
_diffrn_radiation_type MoK\a
_diffrn_radiation_wavelength 0.71073
_diffrn_reflns_av_R_equivalents 0.0553
_diffrn_reflns_av_sigmaI/netI 0.0489
_diffrn_reflns_limit_h_max 17
_diffrn_reflns_limit_h_min -17
_diffrn_reflns_limit_k_max 35
_diffrn_reflns_limit_k_min -35
_diffrn_reflns_limit_l_max 36
_diffrn_reflns_limit_l_min -36
_diffrn_reflns_number 118101
_diffrn_reflns_theta_full 27.49
_diffrn_reflns_theta_max 27.49
_diffrn_reflns_theta_min 3.60
_exptl_absorpt_coefficient_mu 1.419
_exptl_absorpt_correction_T_max 0.76
_exptl_absorpt_correction_T_min 0.68
_exptl_absorpt_correction_type multi-scan
_exptl_absorpt_process_details
;
?
;
_exptl_crystal_colour Yellow
_exptl_crystal_density_diffrn 1.293
_exptl_crystal_density_method 'not measured'
_exptl_crystal_description Block
_exptl_crystal_F_000 4104
_exptl_crystal_size_max 0.25
_exptl_crystal_size_mid 0.20
_exptl_crystal_size_min 0.20
_refine_diff_density_max 1.014
_refine_diff_density_min -0.775
_refine_diff_density_rms 0.155
_refine_ls_abs_structure_details 'Flack H D (1983), Acta Cryst. A39, 876-881'
_refine_ls_abs_structure_Flack 0.027(15)
_refine_ls_extinction_coef 0.0036(3)
_refine_ls_extinction_expression Fc^*^=kFc[1+0.001xFc^2^\l^3^/sin(2\q)]^-1/4^
_refine_ls_extinction_method SHELXL
_refine_ls_goodness_of_fit_ref 1.046
_refine_ls_hydrogen_treatment constr
_refine_ls_matrix_type full
_refine_ls_number_parameters 1005
_refine_ls_number_reflns 22846
_refine_ls_number_restraints 257
_refine_ls_restrained_S_all 1.048
_refine_ls_R_factor_all 0.0769
_refine_ls_R_factor_gt 0.0627
_refine_ls_shift/su_max 0.004
_refine_ls_shift/su_mean 0.000
_refine_ls_structure_factor_coef Fsqd
_refine_ls_weighting_details 'calc w=1/[\s^2^(Fo^2^)+(0.1209P)^2^+19.4435P] where P=(Fo^2^+2Fc^2^)/3'
_refine_ls_weighting_scheme calc
_refine_ls_wR_factor_gt 0.1716
_refine_ls_wR_factor_ref 0.1847
_reflns_number_gt 19707
_reflns_number_total 22846
_reflns_threshold_expression >2sigma(I)
_cod_data_source_file b718961c.txt
_cod_data_source_block c:\x-ray\compound_2(h06adb12)
_cod_depositor_comments
;
The following automatic conversions were performed:
'_exptl_absorpt_correction_type' value 'Multi-Scan' changed to
'multi-scan' according to
'/home/saulius/struct/CIF-dictionaries/cif_core.dic' dictionary named
'cif_core.dic' version 2.4.1 from 2010-06-29.

Automatic conversion script
Id: cif_fix_enum 1527 2010-12-29 10:47:43Z saulius 
;
_cod_original_sg_symbol_H-M P212121
_cod_database_code 7201912

loop_
_symmetry_equiv_pos_as_xyz
'x, y, z'
'-x+1/2, -y, z+1/2'
'x+1/2, -y+1/2, -z'
'-x, y+1/2, -z+1/2'

loop_
_atom_site_label
_atom_site_type_symbol
_atom_site_fract_x
_atom_site_fract_y
_atom_site_fract_z
_atom_site_U_iso_or_equiv
_atom_site_adp_type
_atom_site_occupancy
_atom_site_symmetry_multiplicity
_atom_site_calc_flag
_atom_site_refinement_flags
_atom_site_disorder_assembly
_atom_site_disorder_group
Pd1 Pd 0.06508(4) 0.36275(2) 1.00432(2) 0.03436(15) Uani 1 1 d . . .
Pd2 Pd 0.20022(4) 0.71132(2) 0.88543(2) 0.03304(15) Uani 1 1 d . . .
Zn1 Zn 0.61598(6) 0.49630(3) 0.95858(3) 0.02996(19) Uani 1 1 d . A .
Zn2 Zn 0.40809(6) 0.53620(3) 1.02705(3) 0.02920(19) Uani 1 1 d . . .
Zn3 Zn 0.76001(6) 0.68700(3) 0.75520(3) 0.02983(19) Uani 1 1 d . . .
Zn4 Zn 0.56382(6) 0.76478(3) 0.71517(3) 0.02930(19) Uani 1 1 d . . .
Cl1 Cl 0.15236(19) 0.36782(14) 1.07548(9) 0.0650(7) Uani 1 1 d . . .
Cl2 Cl -0.02173(19) 0.35961(14) 0.93409(9) 0.0661(8) Uani 1 1 d . . .
Cl3 Cl 0.11693(17) 0.63890(9) 0.89416(12) 0.0613(7) Uani 1 1 d . . .
Cl4 Cl 0.2819(2) 0.78374(11) 0.87548(14) 0.0719(8) Uani 1 1 d . . .
O1 O 0.9122(4) 0.2929(2) 1.1690(2) 0.0398(13) Uani 1 1 d . . .
O2 O 0.7748(4) 0.3352(2) 1.18889(19) 0.0386(13) Uani 1 1 d . . .
O3 O 0.7062(5) 0.4502(2) 0.9957(2) 0.0441(14) Uani 1 1 d . . .
O4 O 0.6457(5) 0.4570(3) 1.0691(2) 0.0545(19) Uani 1 1 d . . .
O5 O 0.5490(4) 0.5491(2) 0.91934(19) 0.0355(12) Uani 1 1 d . . .
O6 O 0.4031(4) 0.5579(2) 0.95716(19) 0.0359(12) Uani 1 1 d . . .
O7 O 0.6314(4) 0.6673(2) 0.7889(2) 0.0378(12) Uani 1 1 d . . .
O8 O 0.5151(4) 0.7231(2) 0.7703(2) 0.0379(13) Uani 1 1 d . . .
O9 O 0.3939(4) 0.3122(2) 0.8379(2) 0.0404(13) Uani 1 1 d . . .
O10 O 0.2336(5) 0.2918(3) 0.8410(3) 0.059(2) Uani 1 1 d . . .
O11 O 0.5021(4) 0.4462(2) 0.9530(2) 0.0357(12) Uani 1 1 d . . .
O12 O 0.3945(5) 0.4643(2) 1.01117(19) 0.0365(12) Uani 1 1 d . . .
O13 O 0.8268(4) 0.7110(2) 0.8168(2) 0.0404(13) Uani 1 1 d . . .
O14 O 0.7693(5) 0.7874(3) 0.8225(2) 0.0512(17) Uani 1 1 d . . .
O15 O 1.0783(5) 0.8794(3) 0.9654(3) 0.058(2) Uani 1 1 d . . .
O16 O 0.9184(4) 0.8938(2) 0.9494(2) 0.0433(14) Uani 1 1 d . . .
O17 O 0.6714(5) 0.4667(3) 0.8931(2) 0.0476(15) Uani 1 1 d . . .
O18 O 0.7424(5) 0.5478(3) 0.9599(3) 0.066(2) Uani 1 1 d D . .
O19 O 0.4013(6) 0.5152(3) 1.1016(2) 0.0526(17) Uani 1 1 d D . .
O20 O 0.2508(4) 0.5423(3) 1.0304(2) 0.0456(14) Uani 1 1 d D . .
O21 O 0.8124(6) 0.6150(3) 0.7711(2) 0.0506(16) Uani 1 1 d D . .
O22 O 0.9041(5) 0.7026(3) 0.7243(3) 0.0576(18) Uani 1 1 d . . .
O23 O 0.5535(5) 0.8283(3) 0.7615(3) 0.0550(17) Uani 1 1 d D . .
O24 O 0.4195(4) 0.7752(3) 0.6951(2) 0.0475(15) Uani 1 1 d . . .
O25 O 0.3488(11) 0.7898(9) 0.6055(5) 0.145(8) Uani 0.85 1 d PD . .
O26 O 0.2846(15) 0.7068(8) 0.7207(10) 0.193(10) Uani 1 1 d D . .
O27 O 0.5636(4) 0.52780(19) 1.02443(18) 0.0296(10) Uani 1 1 d . . .
O28 O 0.7118(4) 0.7590(2) 0.7396(2) 0.0324(11) Uani 1 1 d . . .
O29 O 0.3879(19) 0.5229(9) 0.7168(9) 0.137(8) Uani 0.70 1 d P . .
O30 O 0.971(2) 0.6885(8) 0.6375(6) 0.154(11) Uani 0.70 1 d PD . .
N1 N 0.9383(5) 0.3655(3) 1.0424(2) 0.0350(14) Uani 1 1 d . . .
N2 N 0.1942(5) 0.3650(3) 0.9679(2) 0.0350(14) Uani 1 1 d . . .
N3 N 0.3291(5) 0.6744(3) 0.8740(2) 0.0350(14) Uani 1 1 d . . .
N4 N 1.0725(5) 0.7497(3) 0.8944(2) 0.0353(14) Uani 1 1 d . . .
C1 C 0.9274(6) 0.3418(3) 1.0839(3) 0.0342(16) Uani 1 1 d . . .
H1 H 0.9770 0.3190 1.0930 0.041 Uiso 1 1 calc R . .
C2 C 0.8477(6) 0.3488(3) 1.1141(3) 0.0317(15) Uani 1 1 d . . .
C3 C 0.7740(6) 0.3817(3) 1.1005(3) 0.0348(17) Uani 1 1 d . . .
H3 H 0.7196 0.3883 1.1210 0.042 Uiso 1 1 calc R . .
C4 C 0.7819(6) 0.4045(3) 1.0565(3) 0.0358(17) Uani 1 1 d . . .
C5 C 0.8640(6) 0.3957(3) 1.0277(3) 0.0363(17) Uani 1 1 d . . .
H5 H 0.8684 0.4110 0.9974 0.044 Uiso 1 1 calc R . .
C6 C 0.8434(6) 0.3227(3) 1.1615(3) 0.0324(16) Uani 1 1 d . . .
C7 C 0.7037(6) 0.4406(3) 1.0387(3) 0.0379(17) Uani 1 1 d . . .
C8 C 0.3533(6) 0.6365(3) 0.9006(3) 0.0329(16) Uani 1 1 d . . .
H8 H 0.3089 0.6257 0.9246 0.039 Uiso 1 1 calc R . .
C9 C 0.4436(5) 0.6120(3) 0.8941(3) 0.0307(15) Uani 1 1 d . . .
C10 C 0.5056(6) 0.6271(3) 0.8596(3) 0.0318(16) Uani 1 1 d . . .
H10 H 0.5663 0.6103 0.8545 0.038 Uiso 1 1 calc R . .
C11 C 0.4815(5) 0.6671(3) 0.8315(3) 0.0305(15) Uani 1 1 d . . .
C12 C 0.3908(6) 0.6901(3) 0.8395(3) 0.0346(16) Uani 1 1 d . . .
H12 H 0.3724 0.7172 0.8204 0.042 Uiso 1 1 calc R . .
C13 C 0.4688(6) 0.5694(3) 0.9265(3) 0.0324(16) Uani 1 1 d . . .
C14 C 0.5477(6) 0.6876(3) 0.7931(3) 0.0333(16) Uani 1 1 d . . .
C15 C 0.2650(6) 0.3964(3) 0.9818(3) 0.0358(17) Uani 1 1 d . . .
H15 H 0.2541 0.4153 1.0098 0.043 Uiso 1 1 calc R . .
C16 C 0.3527(6) 0.4022(3) 0.9574(3) 0.0334(16) Uani 1 1 d . . .
C17 C 0.3704(6) 0.3748(3) 0.9170(3) 0.0356(17) Uani 1 1 d . . .
H17 H 0.4308 0.3779 0.8999 0.043 Uiso 1 1 calc R . .
C18 C 0.2972(6) 0.3421(3) 0.9019(3) 0.0355(16) Uani 1 1 d . . .
C19 C 0.2100(7) 0.3380(3) 0.9269(3) 0.0394(18) Uani 1 1 d . . .
H19 H 0.1600 0.3164 0.9158 0.047 Uiso 1 1 calc R . .
C20 C 0.3093(7) 0.3130(4) 0.8563(3) 0.045(2) Uani 1 1 d . . .
C21 C 0.4243(6) 0.4407(3) 0.9754(2) 0.0294(15) Uani 1 1 d . . .
C22 C 0.9931(6) 0.7365(3) 0.8687(3) 0.0355(17) Uani 1 1 d . . .
H22 H 0.9944 0.7068 0.8511 0.043 Uiso 1 1 calc R . .
C23 C 0.9081(6) 0.7660(3) 0.8676(3) 0.0364(17) Uani 1 1 d . . .
C24 C 0.9076(6) 0.8088(3) 0.8935(3) 0.0364(17) Uani 1 1 d . . .
H24 H 0.8516 0.8298 0.8927 0.044 Uiso 1 1 calc R . .
C25 C 0.9890(6) 0.8209(3) 0.9208(3) 0.0364(17) Uani 1 1 d . . .
C26 C 1.0712(6) 0.7902(3) 0.9197(3) 0.0325(15) Uani 1 1 d . . .
H26 H 1.1281 0.7987 0.9378 0.039 Uiso 1 1 calc R . .
C27 C 0.8255(6) 0.7533(3) 0.8330(3) 0.0382(19) Uani 1 1 d . . .
C28 C 0.9952(6) 0.8686(3) 0.9474(3) 0.0387(18) Uani 1 1 d . . .
C29 C 0.7317(17) 0.4244(8) 0.8911(7) 0.110(6) Uani 1 1 d U . .
H29A H 0.7059 0.3990 0.9130 0.132 Uiso 1 1 calc R . .
H29B H 0.8003 0.4324 0.9007 0.132 Uiso 1 1 calc R . .
C30 C 0.729(2) 0.4054(10) 0.8373(9) 0.137(8) Uani 1 1 d U . .
H30A H 0.7852 0.4186 0.8186 0.164 Uiso 1 1 calc R . .
H30B H 0.7304 0.3692 0.8359 0.164 Uiso 1 1 calc R . .
C31 C 0.6346(19) 0.4246(9) 0.8201(8) 0.125(7) Uani 1 1 d U . .
H31A H 0.5826 0.3993 0.8221 0.150 Uiso 1 1 calc R . .
H31B H 0.6407 0.4353 0.7864 0.150 Uiso 1 1 calc R . .
C32 C 0.6097(11) 0.4664(6) 0.8511(4) 0.075(3) Uani 1 1 d U . .
H32A H 0.6192 0.4973 0.8332 0.090 Uiso 1 1 calc R . .
H32B H 0.5393 0.4643 0.8606 0.090 Uiso 1 1 calc R . .
C33 C 0.847(2) 0.5383(9) 0.9673(11) 0.147(9) Uani 1 1 d DU A 1
H33A H 0.8806 0.5303 0.9369 0.176 Uiso 1 1 calc R A 1
H33B H 0.8571 0.5112 0.9902 0.176 Uiso 1 1 calc R A 1
C34 C 0.884(2) 0.5865(10) 0.988(2) 0.38(4) Uani 1 1 d DU A 1
H34A H 0.8684 0.5893 1.0222 0.458 Uiso 1 1 calc R A 1
H34B H 0.9556 0.5905 0.9828 0.458 Uiso 1 1 calc R A 1
C35 C 0.8260(16) 0.6228(6) 0.9591(10) 0.142(8) Uani 1 1 d DU A 1
H35A H 0.8084 0.6515 0.9790 0.171 Uiso 1 1 calc R A 1
H35B H 0.8651 0.6341 0.9313 0.171 Uiso 1 1 calc R A 1
C36 C 0.7369(12) 0.5971(6) 0.9433(6) 0.092(5) Uani 1 1 d DU A 1
H36A H 0.6772 0.6133 0.9564 0.111 Uiso 1 1 calc R A 1
H36B H 0.7325 0.5977 0.9080 0.111 Uiso 1 1 calc R A 1
C37 C 0.3999(19) 0.5476(7) 1.1414(5) 0.109(5) Uani 1 1 d DU . .
H37A H 0.3494 0.5733 1.1365 0.131 Uiso 1 1 calc R . .
H37B H 0.4652 0.5635 1.1451 0.131 Uiso 1 1 calc R . .
C38 C 0.376(2) 0.5191(9) 1.1847(8) 0.141(8) Uani 1 1 d DU . .
H38A H 0.3048 0.5114 1.1873 0.169 Uiso 1 1 calc R . .
H38B H 0.3997 0.5350 1.2143 0.169 Uiso 1 1 calc R . .
C39 C 0.437(3) 0.4759(10) 1.1713(8) 0.161(10) Uani 1 1 d DU . .
H39A H 0.4169 0.4471 1.1905 0.193 Uiso 1 1 calc R . .
H39B H 0.5077 0.4825 1.1770 0.193 Uiso 1 1 calc R . .
C40 C 0.4181(17) 0.4668(6) 1.1190(6) 0.102(5) Uani 1 1 d DU . .
H40A H 0.4762 0.4516 1.1034 0.123 Uiso 1 1 calc R . .
H40B H 0.3593 0.4457 1.1140 0.123 Uiso 1 1 calc R . .
C41 C 0.1837(15) 0.5299(10) 0.9925(7) 0.127(7) Uani 1 1 d DU B 1
H41A H 0.2129 0.5033 0.9729 0.152 Uiso 1 1 calc R B 1
H41B H 0.1741 0.5586 0.9715 0.152 Uiso 1 1 calc R B 1
C42 C 0.0869(18) 0.5138(13) 1.0112(9) 0.178(12) Uani 1 1 d DU B 1
H42A H 0.0314 0.5253 0.9909 0.213 Uiso 1 1 calc R B 1
H42B H 0.0834 0.4779 1.0147 0.213 Uiso 1 1 calc R B 1
C43 C 0.0888(17) 0.5386(11) 1.0573(9) 0.144(8) Uani 1 1 d DU B 1
H43A H 0.0418 0.5239 1.0803 0.172 Uiso 1 1 calc R B 1
H43B H 0.0756 0.5740 1.0543 0.172 Uiso 1 1 calc R B 1
C44 C 0.1924(19) 0.5284 1.0700(9) 0.205(15) Uani 1 1 d DU B 1
H44A H 0.2117 0.5474 1.0987 0.246 Uiso 1 1 calc R B 1
H44B H 0.2014 0.4932 1.0769 0.246 Uiso 1 1 calc R B 1
C45 C 0.804(2) 0.5940(8) 0.8162(6) 0.080(6) Uani 0.65 1 d PDU C 1
H45A H 0.7335 0.5877 0.8235 0.096 Uiso 0.65 1 calc PR C 1
H45B H 0.8305 0.6166 0.8406 0.096 Uiso 0.65 1 calc PR C 1
C46 C 0.860(2) 0.5477(10) 0.8174(8) 0.107(8) Uani 0.65 1 d PDU C 1
H46A H 0.8162 0.5204 0.8274 0.128 Uiso 0.65 1 calc PR C 1
H46B H 0.9159 0.5500 0.8399 0.128 Uiso 0.65 1 calc PR C 1
C47 C 0.896(3) 0.5400(12) 0.7682(9) 0.129(11) Uani 0.65 1 d PDU C 1
H47A H 0.8769 0.5071 0.7566 0.155 Uiso 0.65 1 calc PR C 1
H47B H 0.9685 0.5433 0.7667 0.155 Uiso 0.65 1 calc PR C 1
C48 C 0.847(2) 0.5786(8) 0.7392(7) 0.090(7) Uani 0.65 1 d PDU C 1
H48A H 0.8944 0.5928 0.7163 0.108 Uiso 0.65 1 calc PR C 1
H48B H 0.7906 0.5646 0.7211 0.108 Uiso 0.65 1 calc PR C 1
C49 C 0.6136(11) 0.8718(4) 0.7586(5) 0.077(4) Uani 1 1 d D . .
H49A H 0.5808 0.8966 0.7383 0.092 Uiso 1 1 calc R . .
H49B H 0.6790 0.8641 0.7446 0.092 Uiso 1 1 calc R . .
C50 C 0.6250(15) 0.8900(6) 0.8068(6) 0.103(6) Uani 1 1 d D . .
H50A H 0.6820 0.8744 0.8230 0.124 Uiso 1 1 calc R . .
H50B H 0.6339 0.9259 0.8071 0.124 Uiso 1 1 calc R . .
C51 C 0.532(2) 0.8761(8) 0.8288(8) 0.164(13) Uani 1 1 d D . .
H51A H 0.5405 0.8724 0.8638 0.197 Uiso 1 1 calc R . .
H51B H 0.4808 0.9009 0.8225 0.197 Uiso 1 1 calc R . .
C52 C 0.5065(19) 0.8301(6) 0.8071(6) 0.124(9) Uani 1 1 d D . .
H52A H 0.5294 0.8026 0.8273 0.149 Uiso 1 1 calc R . .
H52B H 0.4338 0.8276 0.8034 0.149 Uiso 1 1 calc R . .
C53 C 0.395(2) 0.7909(13) 0.5596(8) 0.142(10) Uani 0.85 1 d PDU . .
H53A H 0.4377 0.7620 0.5545 0.170 Uiso 0.85 1 calc PR . .
H53B H 0.4340 0.8211 0.5550 0.170 Uiso 0.85 1 calc PR . .
C54 C 0.3080(19) 0.7898(12) 0.5284(11) 0.134(9) Uani 0.85 1 d PDU . .
H54A H 0.2864 0.8237 0.5217 0.161 Uiso 0.85 1 calc PR . .
H54B H 0.3260 0.7743 0.4976 0.161 Uiso 0.85 1 calc PR . .
C55 C 0.228(2) 0.7633(11) 0.5499(8) 0.124(8) Uani 0.85 1 d PDU . .
H55A H 0.1628 0.7776 0.5417 0.149 Uiso 0.85 1 calc PR . .
H55B H 0.2288 0.7283 0.5408 0.149 Uiso 0.85 1 calc PR . .
C56 C 0.2511(17) 0.7699(10) 0.5996(9) 0.121(8) Uani 0.85 1 d PDU . .
H56A H 0.2468 0.7381 0.6163 0.145 Uiso 0.85 1 calc PR . .
H56B H 0.2021 0.7922 0.6142 0.145 Uiso 0.85 1 calc PR . .
C57 C 0.288(3) 0.6552(11) 0.718(2) 0.28(3) Uani 1 1 d DU . .
H57A H 0.3581 0.6452 0.7232 0.334 Uiso 1 1 calc R . .
H57B H 0.2696 0.6453 0.6856 0.334 Uiso 1 1 calc R . .
C58 C 0.227(3) 0.6268(11) 0.7520(15) 0.214(16) Uani 1 1 d DU . .
H58A H 0.2103 0.5940 0.7393 0.256 Uiso 1 1 calc R . .
H58B H 0.2585 0.6235 0.7837 0.256 Uiso 1 1 calc R . .
C59 C 0.141(3) 0.6590(11) 0.7533(15) 0.216(17) Uani 1 1 d DU . .
H59A H 0.0916 0.6505 0.7284 0.259 Uiso 1 1 calc R . .
H59B H 0.1080 0.6587 0.7850 0.259 Uiso 1 1 calc R . .
C60 C 0.1891(15) 0.7054(8) 0.7436(8) 0.118(6) Uani 1 1 d DU . .
H60A H 0.1433 0.7249 0.7236 0.141 Uiso 1 1 calc R . .
H60B H 0.1957 0.7227 0.7744 0.141 Uiso 1 1 calc R . .
C61 C 0.432(3) 0.5251(13) 0.6782(12) 0.119(9) Uani 0.70 1 d PU . .
H61A H 0.3868 0.5336 0.6516 0.142 Uiso 0.70 1 calc PR . .
H61B H 0.4674 0.4944 0.6707 0.142 Uiso 0.70 1 calc PR . .
C62 C 0.508(3) 0.5699(12) 0.6916(11) 0.118(9) Uani 0.70 1 d PU . .
H62A H 0.5710 0.5686 0.6737 0.142 Uiso 0.70 1 calc PR . .
H62B H 0.4772 0.6027 0.6888 0.142 Uiso 0.70 1 calc PR . .
C63 C 0.518(3) 0.5512(16) 0.7460(15) 0.144(12) Uani 0.70 1 d PU . .
H63A H 0.5838 0.5366 0.7508 0.173 Uiso 0.70 1 calc PR . .
H63B H 0.5115 0.5795 0.7679 0.173 Uiso 0.70 1 calc PR . .
C64 C 0.465(3) 0.5261(15) 0.7543(14) 0.133(11) Uani 0.70 1 d PU . .
H64A H 0.4336 0.5352 0.7851 0.159 Uiso 0.70 1 calc PR . .
H64B H 0.4965 0.4938 0.7584 0.159 Uiso 0.70 1 calc PR . .
C65 C 1.014(2) 0.6483(10) 0.6203(9) 0.102(6) Uiso 0.70 1 d PDU . .
H65A H 0.9650 0.6214 0.6201 0.122 Uiso 0.70 1 calc PR . .
H65B H 1.0685 0.6387 0.6421 0.122 Uiso 0.70 1 calc PR . .
C66 C 1.054(2) 0.6541(11) 0.5728(8) 0.124(6) Uiso 0.70 1 d PDU . .
H66A H 1.1203 0.6690 0.5729 0.149 Uiso 0.70 1 calc PR . .
H66B H 1.0554 0.6228 0.5550 0.149 Uiso 0.70 1 calc PR . .
C67 C 0.980(3) 0.6865(14) 0.5547(6) 0.150 Uiso 0.70 1 d PDU . .
H67A H 0.9236 0.6680 0.5413 0.180 Uiso 0.70 1 calc PR . .
H67B H 1.0080 0.7077 0.5295 0.180 Uiso 0.70 1 calc PR . .
C68 C 0.949(3) 0.7154(15) 0.5960(13) 0.155(8) Uiso 0.70 1 d PDU . .
H68A H 0.9848 0.7470 0.5965 0.186 Uiso 0.70 1 calc PR . .
H68B H 0.8771 0.7222 0.5943 0.186 Uiso 0.70 1 calc PR . .
C45A C 0.859(4) 0.6001(19) 0.8133(12) 0.099(16) Uiso 0.35 1 d PD C 2
H45C H 0.8112 0.5882 0.8373 0.119 Uiso 0.35 1 calc PR C 2
H45D H 0.9000 0.6265 0.8274 0.119 Uiso 0.35 1 calc PR C 2
C46A C 0.926(5) 0.5565(19) 0.792(2) 0.119(19) Uiso 0.35 1 d PD C 2
H46C H 0.9571 0.5365 0.8178 0.143 Uiso 0.35 1 calc PR C 2
H46D H 0.9773 0.5681 0.7698 0.143 Uiso 0.35 1 calc PR C 2
C47A C 0.836(3) 0.5289(14) 0.7662(13) 0.066(9) Uiso 0.35 1 d PD C 2
H47C H 0.8595 0.5045 0.7427 0.079 Uiso 0.35 1 calc PR C 2
H47D H 0.7905 0.5132 0.7892 0.079 Uiso 0.35 1 calc PR C 2
C48A C 0.788(4) 0.5759(11) 0.7411(14) 0.084(12) Uiso 0.35 1 d PD C 2
H48C H 0.8153 0.5808 0.7087 0.101 Uiso 0.35 1 calc PR C 2
H48D H 0.7149 0.5723 0.7386 0.101 Uiso 0.35 1 calc PR C 2

loop_
_atom_site_aniso_label
_atom_site_aniso_U_11
_atom_site_aniso_U_22
_atom_site_aniso_U_33
_atom_site_aniso_U_23
_atom_site_aniso_U_13
_atom_site_aniso_U_12
Pd1 0.0256(3) 0.0458(3) 0.0317(3) -0.0001(2) 0.0084(2) 0.0035(2)
Pd2 0.0263(3) 0.0356(3) 0.0373(3) 0.0023(2) 0.0026(2) 0.0074(2)
Zn1 0.0245(4) 0.0353(5) 0.0301(4) 0.0053(3) 0.0020(3) 0.0040(3)
Zn2 0.0263(4) 0.0318(4) 0.0294(4) -0.0029(3) 0.0032(3) -0.0015(3)
Zn3 0.0263(4) 0.0389(5) 0.0243(4) -0.0020(3) -0.0022(3) 0.0034(3)
Zn4 0.0260(4) 0.0361(5) 0.0258(4) 0.0046(3) 0.0028(3) 0.0036(3)
Cl1 0.0394(12) 0.110(2) 0.0453(12) 0.0141(14) 0.0034(10) -0.0053(14)
Cl2 0.0398(12) 0.117(2) 0.0412(12) -0.0165(14) 0.0035(9) 0.0056(14)
Cl3 0.0350(11) 0.0431(12) 0.106(2) 0.0127(13) 0.0067(12) 0.0043(9)
Cl4 0.0472(14) 0.0510(14) 0.117(3) -0.0014(15) 0.0260(15) 0.0040(11)
O1 0.030(3) 0.053(3) 0.036(3) 0.012(2) 0.005(2) 0.010(2)
O2 0.040(3) 0.050(3) 0.026(3) 0.008(2) 0.006(2) 0.006(3)
O3 0.034(3) 0.060(4) 0.038(3) 0.011(3) 0.000(3) 0.018(3)
O4 0.056(4) 0.069(5) 0.039(3) 0.019(3) 0.016(3) 0.035(4)
O5 0.030(3) 0.042(3) 0.034(3) 0.013(2) 0.005(2) 0.008(2)
O6 0.025(3) 0.054(3) 0.030(3) 0.015(2) 0.005(2) 0.001(2)
O7 0.030(3) 0.042(3) 0.042(3) 0.011(2) 0.009(2) 0.004(2)
O8 0.034(3) 0.042(3) 0.038(3) 0.020(2) 0.011(2) 0.008(2)
O9 0.030(3) 0.049(3) 0.043(3) -0.023(3) 0.008(2) -0.006(2)
O10 0.026(3) 0.091(5) 0.060(4) -0.037(4) 0.010(3) -0.014(3)
O11 0.033(3) 0.036(3) 0.038(3) -0.004(2) 0.005(2) -0.004(2)
O12 0.048(3) 0.031(3) 0.031(3) -0.003(2) 0.005(2) -0.006(2)
O13 0.037(3) 0.043(3) 0.041(3) -0.010(3) -0.015(2) 0.003(3)
O14 0.049(4) 0.057(4) 0.047(3) -0.020(3) -0.023(3) 0.022(3)
O15 0.028(3) 0.051(4) 0.095(5) -0.031(4) -0.016(3) 0.005(3)
O16 0.027(3) 0.033(3) 0.069(4) -0.019(3) -0.007(3) 0.007(2)
O17 0.043(3) 0.064(4) 0.035(3) 0.002(3) 0.011(3) 0.018(3)
O18 0.034(4) 0.092(6) 0.072(5) -0.001(4) 0.001(3) -0.014(4)
O19 0.064(4) 0.066(4) 0.028(3) 0.002(3) 0.003(3) -0.008(3)
O20 0.022(3) 0.056(4) 0.058(4) -0.002(3) 0.006(3) -0.001(2)
O21 0.056(4) 0.050(4) 0.045(3) -0.003(3) -0.002(3) 0.019(3)
O22 0.025(3) 0.084(5) 0.064(4) 0.004(4) 0.007(3) -0.002(3)
O23 0.052(4) 0.054(4) 0.059(4) -0.013(3) 0.008(3) 0.002(3)
O24 0.025(3) 0.064(4) 0.054(4) 0.010(3) -0.007(3) 0.005(3)
O25 0.082(9) 0.28(3) 0.073(8) 0.040(12) -0.027(7) -0.017(12)
O26 0.142(15) 0.134(14) 0.30(3) 0.036(15) 0.109(18) -0.019(12)
O27 0.018(2) 0.039(3) 0.032(2) -0.007(2) 0.000(2) 0.001(2)
O28 0.021(2) 0.038(3) 0.038(3) 0.000(2) 0.000(2) 0.001(2)
O29 0.144(19) 0.140(17) 0.128(17) 0.040(14) -0.033(15) -0.047(15)
O30 0.23(3) 0.151(17) 0.084(11) 0.024(11) 0.090(14) 0.112(18)
N1 0.021(3) 0.045(4) 0.039(3) 0.004(3) 0.007(3) 0.007(3)
N2 0.018(3) 0.048(4) 0.039(3) -0.004(3) 0.005(3) 0.003(3)
N3 0.027(3) 0.035(4) 0.043(4) 0.000(3) 0.007(3) 0.009(3)
N4 0.028(3) 0.046(4) 0.033(3) -0.007(3) -0.004(3) 0.005(3)
C1 0.035(4) 0.036(4) 0.032(4) 0.008(3) 0.000(3) 0.000(3)
C2 0.031(4) 0.033(4) 0.031(3) 0.002(3) -0.002(3) 0.002(3)
C3 0.023(4) 0.046(5) 0.036(4) 0.007(3) 0.006(3) 0.004(3)
C4 0.021(4) 0.054(5) 0.033(4) 0.005(3) 0.000(3) 0.008(3)
C5 0.030(4) 0.046(5) 0.032(4) 0.010(3) 0.002(3) 0.013(3)
C6 0.025(4) 0.043(4) 0.029(3) 0.001(3) -0.003(3) 0.005(3)
C7 0.028(4) 0.047(5) 0.039(4) 0.005(3) 0.004(3) 0.012(3)
C8 0.027(4) 0.036(4) 0.035(4) 0.005(3) 0.001(3) 0.007(3)
C9 0.024(3) 0.033(4) 0.035(4) 0.004(3) 0.003(3) 0.002(3)
C10 0.029(4) 0.033(4) 0.033(4) -0.004(3) 0.000(3) 0.003(3)
C11 0.021(3) 0.042(4) 0.028(3) 0.006(3) 0.003(3) 0.000(3)
C12 0.030(4) 0.038(4) 0.036(4) 0.005(3) 0.002(3) 0.005(3)
C13 0.028(4) 0.035(4) 0.034(4) 0.006(3) -0.002(3) -0.003(3)
C14 0.027(4) 0.044(4) 0.029(3) 0.003(3) 0.006(3) -0.003(3)
C15 0.032(4) 0.039(4) 0.036(4) -0.006(3) 0.006(3) 0.002(3)
C16 0.029(4) 0.032(4) 0.039(4) 0.000(3) 0.007(3) 0.004(3)
C17 0.034(4) 0.038(4) 0.034(4) -0.002(3) 0.004(3) -0.002(3)
C18 0.034(4) 0.037(4) 0.036(4) -0.004(3) 0.008(3) -0.003(3)
C19 0.031(4) 0.050(5) 0.037(4) -0.008(3) 0.006(3) 0.000(3)
C20 0.028(4) 0.059(5) 0.048(5) -0.015(4) 0.008(4) -0.010(4)
C21 0.039(4) 0.029(4) 0.021(3) 0.001(3) 0.004(3) -0.001(3)
C22 0.039(4) 0.033(4) 0.035(4) -0.011(3) -0.007(3) 0.007(3)
C23 0.034(4) 0.041(4) 0.034(4) 0.001(3) -0.006(3) 0.002(3)
C24 0.030(4) 0.042(4) 0.037(4) -0.009(3) -0.007(3) 0.008(3)
C25 0.033(4) 0.036(4) 0.040(4) -0.008(3) -0.008(3) 0.007(3)
C26 0.023(3) 0.040(4) 0.035(4) -0.005(3) -0.004(3) 0.008(3)
C27 0.027(4) 0.057(5) 0.031(4) -0.010(3) -0.008(3) 0.004(3)
C28 0.028(4) 0.043(5) 0.045(4) -0.014(4) -0.009(3) 0.007(3)
C29 0.120(9) 0.109(9) 0.102(9) -0.005(7) -0.006(7) 0.042(8)
C30 0.142(11) 0.142(11) 0.126(10) -0.020(8) 0.009(9) 0.021(9)
C31 0.131(10) 0.130(10) 0.115(10) -0.017(8) -0.012(8) 0.016(8)
C32 0.077(7) 0.092(7) 0.055(5) -0.009(5) 0.000(5) 0.015(6)
C33 0.129(11) 0.152(12) 0.159(12) 0.011(9) -0.001(9) -0.004(9)
C34 0.38(4) 0.38(4) 0.38(4) 0.001(10) -0.003(10) -0.002(10)
C35 0.140(11) 0.135(11) 0.152(11) 0.006(9) 0.014(9) -0.046(9)
C36 0.086(8) 0.094(8) 0.097(8) 0.011(7) -0.002(7) -0.032(7)
C37 0.135(10) 0.125(9) 0.068(7) -0.013(7) 0.005(7) -0.006(8)
C38 0.152(12) 0.153(11) 0.117(10) 0.004(8) 0.007(9) -0.005(9)
C39 0.184(13) 0.156(13) 0.143(12) 0.020(9) -0.007(9) 0.008(9)
C40 0.125(9) 0.105(8) 0.077(7) 0.033(6) 0.010(7) 0.008(7)
C41 0.111(10) 0.141(11) 0.128(10) -0.009(8) -0.007(8) -0.011(8)
C42 0.165(14) 0.177(14) 0.191(15) -0.003(9) -0.009(10) 0.003(9)
C43 0.121(11) 0.161(12) 0.148(11) 0.013(9) 0.009(9) -0.002(9)
C44 0.194(17) 0.222(18) 0.199(17) 0.010(10) -0.005(10) 0.001(10)
C45 0.082(9) 0.089(9) 0.069(8) 0.013(7) 0.003(8) 0.014(8)
C46 0.115(12) 0.103(11) 0.103(11) 0.021(9) -0.006(9) 0.017(9)
C47 0.130(14) 0.126(14) 0.131(14) 0.001(9) -0.005(9) 0.008(9)
C48 0.096(10) 0.083(9) 0.090(10) -0.007(8) 0.012(8) 0.028(8)
C49 0.075(8) 0.051(7) 0.104(10) -0.010(6) 0.006(8) 0.001(6)
C50 0.120(14) 0.073(9) 0.118(13) -0.035(9) -0.051(12) 0.029(10)
C51 0.24(3) 0.14(2) 0.110(15) -0.078(15) 0.073(19) -0.03(2)
C52 0.18(2) 0.084(11) 0.105(12) -0.034(10) 0.090(14) -0.024(12)
C53 0.144(13) 0.145(13) 0.136(12) -0.002(9) -0.007(9) 0.006(9)
C54 0.134(12) 0.137(12) 0.132(12) -0.006(9) -0.011(9) 0.001(9)
C55 0.119(11) 0.127(11) 0.127(11) -0.007(9) -0.015(9) 0.014(9)
C56 0.113(11) 0.130(11) 0.119(11) -0.005(8) -0.015(8) 0.003(9)
C57 0.28(3) 0.28(3) 0.28(3) -0.003(10) -0.004(10) 0.006(10)
C58 0.213(18) 0.217(18) 0.211(18) -0.010(10) -0.006(10) -0.011(10)
C59 0.214(19) 0.229(19) 0.206(18) -0.002(10) -0.019(10) -0.006(10)
C60 0.114(10) 0.119(10) 0.120(9) -0.003(8) -0.010(8) -0.002(8)
C61 0.119(12) 0.138(12) 0.099(11) -0.020(9) -0.008(9) -0.002(9)
C62 0.122(12) 0.116(12) 0.115(12) 0.029(9) 0.007(9) -0.006(9)
C63 0.149(15) 0.140(15) 0.144(15) -0.003(9) -0.007(10) -0.011(10)
C64 0.126(13) 0.140(14) 0.132(13) 0.014(9) -0.003(9) -0.016(9)

loop_
_atom_type_symbol
_atom_type_description
_atom_type_scat_dispersion_real
_atom_type_scat_dispersion_imag
_atom_type_scat_source
C C 0.0033 0.0016 'International Tables Vol C Tables 4.2.6.8 and 6.1.1.4'
H H 0.0000 0.0000 'International Tables Vol C Tables 4.2.6.8 and 6.1.1.4'
N N 0.0061 0.0033 'International Tables Vol C Tables 4.2.6.8 and 6.1.1.4'
O O 0.0106 0.0060 'International Tables Vol C Tables 4.2.6.8 and 6.1.1.4'
Zn Zn 0.2839 1.4301 'International Tables Vol C Tables 4.2.6.8 and 6.1.1.4'
Pd Pd -0.9988 1.0072 'International Tables Vol C Tables 4.2.6.8 and 6.1.1.4'
Cl Cl 0.1484 0.1585 'International Tables Vol C Tables 4.2.6.8 and 6.1.1.4'

loop_
_geom_angle_atom_site_label_1
_geom_angle_atom_site_label_2
_geom_angle_atom_site_label_3
_geom_angle
_geom_angle_site_symmetry_1
_geom_angle_site_symmetry_3
_geom_angle_publ_flag
N1 Pd1 N2 175.8(3) 1_455 . ?
N1 Pd1 Cl2 91.2(2) 1_455 . ?
N2 Pd1 Cl2 90.6(2) . . ?
N1 Pd1 Cl1 88.6(2) 1_455 . ?
N2 Pd1 Cl1 89.6(2) . . ?
Cl2 Pd1 Cl1 178.70(14) . . ?
N4 Pd2 N3 177.7(3) 1_455 . ?
N4 Pd2 Cl4 88.7(2) 1_455 . ?
N3 Pd2 Cl4 89.9(2) . . ?
N4 Pd2 Cl3 90.9(2) 1_455 . ?
N3 Pd2 Cl3 90.4(2) . . ?
Cl4 Pd2 Cl3 179.00(13) . . ?
O5 Zn1 O3 169.6(3) . . ?
O5 Zn1 O11 95.8(2) . . ?
O3 Zn1 O11 94.1(3) . . ?
O5 Zn1 O17 87.9(2) . . ?
O3 Zn1 O17 89.6(2) . . ?
O11 Zn1 O17 86.8(3) . . ?
O5 Zn1 O27 91.8(2) . . ?
O3 Zn1 O27 90.5(2) . . ?
O11 Zn1 O27 94.9(2) . . ?
O17 Zn1 O27 178.3(3) . . ?
O5 Zn1 O18 84.2(3) . . ?
O3 Zn1 O18 85.7(3) . . ?
O11 Zn1 O18 176.0(3) . . ?
O17 Zn1 O18 89.2(3) . . ?
O27 Zn1 O18 89.1(3) . . ?
O12 Zn2 O16 173.6(3) . 3_467 ?
O12 Zn2 O6 94.0(2) . . ?
O16 Zn2 O6 92.2(3) 3_467 . ?
O12 Zn2 O27 88.7(2) . . ?
O16 Zn2 O27 92.6(2) 3_467 . ?
O6 Zn2 O27 91.8(2) . . ?
O12 Zn2 O20 89.7(3) . . ?
O16 Zn2 O20 88.9(2) 3_467 . ?
O6 Zn2 O20 89.2(2) . . ?
O27 Zn2 O20 178.2(2) . . ?
O12 Zn2 O19 87.1(2) . . ?
O16 Zn2 O19 86.6(3) 3_467 . ?
O6 Zn2 O19 175.4(3) . . ?
O27 Zn2 O19 92.7(3) . . ?
O20 Zn2 O19 86.4(3) . . ?
O2 Zn3 O7 98.5(3) 2_664 . ?
O2 Zn3 O13 167.2(3) 2_664 . ?
O7 Zn3 O13 94.0(3) . . ?
O2 Zn3 O28 91.1(2) 2_664 . ?
O7 Zn3 O28 94.5(2) . . ?
O13 Zn3 O28 90.6(2) . . ?
O2 Zn3 O21 89.4(2) 2_664 . ?
O7 Zn3 O21 86.7(3) . . ?
O13 Zn3 O21 88.6(3) . . ?
O28 Zn3 O21 178.6(3) . . ?
O2 Zn3 O22 84.3(3) 2_664 . ?
O7 Zn3 O22 174.1(3) . . ?
O13 Zn3 O22 83.0(3) . . ?
O28 Zn3 O22 90.6(3) . . ?
O21 Zn3 O22 88.1(3) . . ?
O8 Zn4 O24 88.7(3) . . ?
O8 Zn4 O9 174.7(2) . 4_656 ?
O24 Zn4 O9 88.7(2) . 4_656 ?
O8 Zn4 O1 95.6(3) . 2_664 ?
O24 Zn4 O1 94.8(3) . 2_664 ?
O9 Zn4 O1 89.3(3) 4_656 2_664 ?
O8 Zn4 O28 91.1(2) . . ?
O24 Zn4 O28 175.3(3) . . ?
O9 Zn4 O28 91.0(2) 4_656 . ?
O1 Zn4 O28 89.8(2) 2_664 . ?
O8 Zn4 O23 88.5(3) . . ?
O24 Zn4 O23 89.5(3) . . ?
O9 Zn4 O23 86.8(3) 4_656 . ?
O1 Zn4 O23 174.1(3) 2_664 . ?
O28 Zn4 O23 85.8(3) . . ?
C6 O1 Zn4 135.8(5) . 2_665 ?
C6 O2 Zn3 131.0(5) . 2_665 ?
C7 O3 Zn1 127.8(6) . . ?
C13 O5 Zn1 128.7(5) . . ?
C13 O6 Zn2 133.9(5) . . ?
C14 O7 Zn3 133.2(5) . . ?
C14 O8 Zn4 135.6(5) . . ?
C20 O9 Zn4 124.2(5) . 4_646 ?
C21 O11 Zn1 132.6(5) . . ?
C21 O12 Zn2 130.1(5) . . ?
C27 O13 Zn3 126.8(5) . . ?
C28 O16 Zn2 126.4(5) . 3_567 ?
C29 O17 C32 107.3(11) . . ?
C29 O17 Zn1 123.0(9) . . ?
C32 O17 Zn1 119.9(6) . . ?
C36 O18 C33 105.5(13) . . ?
C36 O18 Zn1 123.7(8) . . ?
C33 O18 Zn1 129.7(11) . . ?
C37 O19 C40 108.2(12) . . ?
C37 O19 Zn2 126.2(9) . . ?
C40 O19 Zn2 124.6(8) . . ?
C44 O20 C41 99.4(15) . . ?
C44 O20 Zn2 124.7(11) . . ?
C41 O20 Zn2 125.2(9) . . ?
C45 O21 C48A 102(2) . . ?
C45 O21 C45A 32(2) . . ?
C48A O21 C45A 113(3) . . ?
C45 O21 C48 107.8(14) . . ?
C48A O21 C48 33(2) . . ?
C45A O21 C48 100(2) . . ?
C45 O21 Zn3 122.9(9) . . ?
C48A O21 Zn3 120.0(18) . . ?
C45A O21 Zn3 126(2) . . ?
C48 O21 Zn3 128.8(9) . . ?
C52 O23 C49 105.9(10) . . ?
C52 O23 Zn4 126.2(8) . . ?
C49 O23 Zn4 126.1(7) . . ?
C53 O25 C56 107.7(19) . . ?
C57 O26 C60 91(2) . . ?
Zn2 O27 Zn1 113.5(2) . . ?
Zn4 O28 Zn3 115.2(2) . . ?
C61 O29 C64 106(3) . . ?
C65 O30 C68 103(2) . . ?
C1 N1 C5 118.3(7) . . ?
C1 N1 Pd1 122.2(5) . 1_655 ?
C5 N1 Pd1 119.2(5) . 1_655 ?
C15 N2 C19 118.2(7) . . ?
C15 N2 Pd1 119.1(5) . . ?
C19 N2 Pd1 122.5(6) . . ?
C8 N3 C12 120.2(7) . . ?
C8 N3 Pd2 120.9(5) . . ?
C12 N3 Pd2 119.0(5) . . ?
C26 N4 C22 120.3(7) . . ?
C26 N4 Pd2 120.8(5) . 1_655 ?
C22 N4 Pd2 118.2(5) . 1_655 ?
N1 C1 C2 123.3(7) . . ?
C1 C2 C3 118.7(7) . . ?
C1 C2 C6 120.1(7) . . ?
C3 C2 C6 121.2(7) . . ?
C4 C3 C2 118.6(7) . . ?
C3 C4 C5 119.8(7) . . ?
C3 C4 C7 121.8(7) . . ?
C5 C4 C7 118.3(7) . . ?
N1 C5 C4 121.2(7) . . ?
O2 C6 O1 128.8(7) . . ?
O2 C6 C2 115.9(7) . . ?
O1 C6 C2 115.3(7) . . ?
O3 C7 O4 127.6(8) . . ?
O3 C7 C4 115.8(7) . . ?
O4 C7 C4 116.6(7) . . ?
N3 C8 C9 121.3(7) . . ?
C10 C9 C8 119.1(7) . . ?
C10 C9 C13 121.7(7) . . ?
C8 C9 C13 119.1(7) . . ?
C9 C10 C11 120.3(7) . . ?
C10 C11 C12 118.0(7) . . ?
C10 C11 C14 124.0(7) . . ?
C12 C11 C14 118.0(7) . . ?
N3 C12 C11 121.1(7) . . ?
O5 C13 O6 127.6(7) . . ?
O5 C13 C9 116.5(7) . . ?
O6 C13 C9 115.9(7) . . ?
O8 C14 O7 127.8(7) . . ?
O8 C14 C11 116.6(7) . . ?
O7 C14 C11 115.6(7) . . ?
N2 C15 C16 122.8(7) . . ?
C15 C16 C17 119.6(8) . . ?
C15 C16 C21 117.7(7) . . ?
C17 C16 C21 122.7(7) . . ?
C16 C17 C18 118.2(8) . . ?
C19 C18 C17 120.3(7) . . ?
C19 C18 C20 118.6(8) . . ?
C17 C18 C20 121.0(7) . . ?
C18 C19 N2 120.8(8) . . ?
O10 C20 O9 126.6(8) . . ?
O10 C20 C18 116.4(7) . . ?
O9 C20 C18 117.0(7) . . ?
O11 C21 O12 128.0(7) . . ?
O11 C21 C16 117.4(6) . . ?
O12 C21 C16 114.6(7) . . ?
N4 C22 C23 120.8(7) . . ?
C24 C23 C22 118.8(7) . . ?
C24 C23 C27 121.8(7) . . ?
C22 C23 C27 118.9(7) . . ?
C23 C24 C25 119.4(7) . . ?
C24 C25 C26 118.6(7) . . ?
C24 C25 C28 121.7(7) . . ?
C26 C25 C28 119.4(7) . . ?
N4 C26 C25 122.1(7) . . ?
O14 C27 O13 128.5(7) . . ?
O14 C27 C23 115.5(8) . . ?
O13 C27 C23 115.9(7) . . ?
O16 C28 O15 126.2(8) . . ?
O16 C28 C25 117.1(7) . . ?
O15 C28 C25 116.7(7) . . ?
O17 C29 C30 106.9(16) . . ?
C31 C30 C29 102.3(19) . . ?
C30 C31 C32 106.6(19) . . ?
O17 C32 C31 110.6(13) . . ?
O18 C33 C34 102.4(16) . . ?
C35 C34 C33 102.0(15) . . ?
C36 C35 C34 105.7(10) . . ?
O18 C36 C35 108.2(11) . . ?
O19 C37 C38 108.5(16) . . ?
C37 C38 C39 95.4(19) . . ?
C38 C39 C40 107(2) . . ?
O19 C40 C39 101.8(15) . . ?
O20 C41 C42 111.5(15) . . ?
C43 C42 C41 99.2(15) . . ?
C42 C43 C44 98.2(14) . . ?
O20 C44 C43 106.9(16) . . ?
O21 C45 C46 109.6(13) . . ?
C45 C46 C47 105.7(11) . . ?
C46 C47 C48 105.1(12) . . ?
O21 C48 C47 107.6(14) . . ?
O23 C49 C50 106.9(12) . . ?
C51 C50 C49 102.4(14) . . ?
C52 C51 C50 105.2(15) . . ?
O23 C52 C51 107.3(12) . . ?
O25 C53 C54 101(2) . . ?
C55 C54 C53 111(2) . . ?
C56 C55 C54 100(2) . . ?
C55 C56 O25 111(2) . . ?
O26 C57 C58 118(2) . . ?
C59 C58 C57 98.5(16) . . ?
C60 C59 C58 99.3(16) . . ?
O26 C60 C59 121(2) . . ?
O29 C61 C62 98(2) . . ?
C63 C62 C61 92(2) . . ?
C64 C63 C62 112(4) . . ?
C63 C64 O29 112(4) . . ?
O30 C65 C66 114(2) . . ?
C67 C66 C65 97.9(18) . . ?
C66 C67 C68 105(2) . . ?
O30 C68 C67 108(2) . . ?
O21 C45A C46A 99(3) . . ?
C45A C46A C47A 95(4) . . ?
C48A C47A C46A 98(3) . . ?
O21 C48A C47A 105(2) . . ?

loop_
_geom_bond_atom_site_label_1
_geom_bond_atom_site_label_2
_geom_bond_distance
_geom_bond_site_symmetry_2
_geom_bond_publ_flag
Pd1 N1 2.019(6) 1_455 ?
Pd1 N2 2.022(6) . ?
Pd1 Cl2 2.291(3) . ?
Pd1 Cl1 2.319(3) . ?
Pd2 N4 2.035(7) 1_455 ?
Pd2 N3 2.039(6) . ?
Pd2 Cl4 2.286(3) . ?
Pd2 Cl3 2.292(3) . ?
Zn1 O5 2.029(5) . ?
Zn1 O3 2.039(6) . ?
Zn1 O11 2.068(6) . ?
Zn1 O17 2.140(6) . ?
Zn1 O27 2.154(5) . ?
Zn1 O18 2.215(7) . ?
Zn2 O12 2.025(5) . ?
Zn2 O16 2.031(6) 3_467 ?
Zn2 O6 2.046(5) . ?
Zn2 O27 2.115(5) . ?
Zn2 O20 2.134(6) . ?
Zn2 O19 2.165(6) . ?
Zn3 O2 2.009(5) 2_664 ?
Zn3 O7 2.050(6) . ?
Zn3 O13 2.054(5) . ?
Zn3 O28 2.121(6) . ?
Zn3 O21 2.140(7) . ?
Zn3 O22 2.173(7) . ?
Zn4 O8 2.028(5) . ?
Zn4 O24 2.049(6) . ?
Zn4 O9 2.054(5) 4_656 ?
Zn4 O1 2.067(6) 2_664 ?
Zn4 O28 2.118(5) . ?
Zn4 O23 2.174(7) . ?
O1 C6 1.253(10) . ?
O1 Zn4 2.067(6) 2_665 ?
O2 C6 1.251(10) . ?
O2 Zn3 2.009(5) 2_665 ?
O3 C7 1.233(10) . ?
O4 C7 1.239(10) . ?
O5 C13 1.234(10) . ?
O6 C13 1.275(10) . ?
O7 C14 1.266(10) . ?
O8 C14 1.244(10) . ?
O9 C20 1.255(11) . ?
O9 Zn4 2.054(5) 4_646 ?
O10 C20 1.251(11) . ?
O11 C21 1.232(10) . ?
O12 C21 1.258(9) . ?
O13 C27 1.243(11) . ?
O14 C27 1.239(11) . ?
O15 C28 1.266(11) . ?
O16 C28 1.247(10) . ?
O16 Zn2 2.031(6) 3_567 ?
O17 C29 1.416(18) . ?
O17 C32 1.441(15) . ?
O18 C36 1.430(19) . ?
O18 C33 1.45(3) . ?
O19 C37 1.426(13) . ?
O19 C40 1.431(13) . ?
O20 C44 1.41(2) . ?
O20 C41 1.44(2) . ?
O21 C45 1.393(16) . ?
O21 C48A 1.40(2) . ?
O21 C45A 1.40(2) . ?
O21 C48 1.416(16) . ?
O23 C52 1.426(12) . ?
O23 C49 1.444(12) . ?
O25 C53 1.43(2) . ?
O25 C56 1.44(2) . ?
O26 C57 1.42(2) . ?
O26 C60 1.440(19) . ?
O29 C61 1.23(4) . ?
O29 C64 1.48(4) . ?
O30 C65 1.33(3) . ?
O30 C68 1.41(4) . ?
N1 C1 1.338(10) . ?
N1 C5 1.364(10) . ?
N1 Pd1 2.019(6) 1_655 ?
N2 C15 1.344(11) . ?
N2 C19 1.381(11) . ?
N3 C8 1.317(11) . ?
N3 C12 1.344(11) . ?
N4 C26 1.315(10) . ?
N4 C22 1.341(11) . ?
N4 Pd2 2.035(7) 1_655 ?
C1 C2 1.383(12) . ?
C2 C3 1.394(11) . ?
C2 C6 1.510(11) . ?
C3 C4 1.386(11) . ?
C4 C5 1.392(11) . ?
C4 C7 1.530(11) . ?
C8 C9 1.404(10) . ?
C9 C10 1.344(11) . ?
C9 C13 1.514(11) . ?
C10 C11 1.388(11) . ?
C11 C12 1.396(11) . ?
C11 C14 1.506(10) . ?
C15 C16 1.377(11) . ?
C16 C17 1.379(11) . ?
C16 C21 1.517(11) . ?
C17 C18 1.399(12) . ?
C18 C19 1.374(12) . ?
C18 C20 1.513(11) . ?
C22 C23 1.404(12) . ?
C23 C24 1.378(12) . ?
C23 C27 1.517(11) . ?
C24 C25 1.380(12) . ?
C25 C26 1.393(11) . ?
C25 C28 1.504(12) . ?
C29 C30 1.59(3) . ?
C30 C31 1.46(3) . ?
C31 C32 1.47(2) . ?
C33 C34 1.52(2) . ?
C34 C35 1.49(2) . ?
C35 C36 1.463(16) . ?
C37 C38 1.48(2) . ?
C38 C39 1.49(2) . ?
C39 C40 1.51(2) . ?
C41 C42 1.48(2) . ?
C42 C43 1.46(2) . ?
C43 C44 1.47(2) . ?
C45 C46 1.473(19) . ?
C46 C47 1.474(19) . ?
C47 C48 1.49(2) . ?
C49 C50 1.446(15) . ?
C50 C51 1.445(17) . ?
C51 C52 1.441(16) . ?
C53 C54 1.46(2) . ?
C54 C55 1.44(2) . ?
C55 C56 1.44(2) . ?
C57 C58 1.48(2) . ?
C58 C59 1.46(2) . ?
C59 C60 1.46(2) . ?
C61 C62 1.65(5) . ?
C62 C63 1.61(5) . ?
C63 C64 1.01(4) . ?
C65 C66 1.44(2) . ?
C66 C67 1.42(2) . ?
C67 C68 1.46(2) . ?
C45A C46A 1.61(4) . ?
C46A C47A 1.61(4) . ?
C47A C48A 1.61(4) . ?
